data_7031145
loop_
_publ_author_name
'Desroches, Cedric'
'Lopes, Cesar'
'Kessler, Vadim'
'Parola, Stephane'

_publ_section_title
;
 Design and synthesis of multifunctional thiacalixarenes and related metal
 derivatives for the preparation of sol--gel hybrid materials with
 non-linear optical properties
;
_journal_issue 10
_journal_name_full 'Dalton Transactions'
_journal_page_first 2085
_journal_page_last 2092
_journal_paper_doi 10.1039/b210252h
_journal_year 2003
_chemical_formula_sum 'C124 H176 O4 P8 Pt4 S4'
_chemical_formula_weight 2887.01
_chemical_name_systematic ?
_space_group_IT_number 88
_symmetry_cell_setting tetragonal
_symmetry_space_group_name_Hall '-I 4ad'
_symmetry_space_group_name_H-M 'I 41/a :2'
_atom_sites_solution_hydrogens geom
_atom_sites_solution_primary direct
_atom_sites_solution_secondary difmap
_audit_creation_method SHELXL-97
_cell_angle_alpha 90.00
_cell_angle_beta 90.00
_cell_angle_gamma 90.00
_cell_formula_units_Z 4
_cell_length_a 21.6628(17)
_cell_length_b 21.6628(17)
_cell_length_c 28.045(3)
_cell_measurement_reflns_used 994(I>2sigma(I))
_cell_measurement_temperature 295(2)
_cell_measurement_theta_max 20.00
_cell_measurement_theta_min 1.19
_cell_volume 13161(2)
_computing_cell_refinement 'Bruker SAINTPLUS'
_computing_data_collection 'Bruker SMART'
_computing_data_reduction 'Bruker SAINTPLUS'
_computing_molecular_graphics 'Bruker SHELXTL-NT'
_computing_publication_material 'Bruker SHELXTL-NT'
_computing_structure_refinement 'SHELXL-97 (Sheldrick, 1997)'
_computing_structure_solution 'SHELXS-97 (Sheldrick, 1990)'
_diffrn_ambient_temperature 295(2)
_diffrn_measured_fraction_theta_full 0.996
_diffrn_measured_fraction_theta_max 0.996
_diffrn_measurement_device_type 'Bruker SMART CCD 1k'
_diffrn_measurement_method 'Bruker SMART'
_diffrn_radiation_monochromator graphite
_diffrn_radiation_source 'fine-focus sealed tube'
_diffrn_radiation_type MoK\a
_diffrn_radiation_wavelength 0.71073
_diffrn_reflns_av_R_equivalents 0.0699
_diffrn_reflns_av_sigmaI/netI 0.0447
_diffrn_reflns_limit_h_max 20
_diffrn_reflns_limit_h_min -20
_diffrn_reflns_limit_k_max 20
_diffrn_reflns_limit_k_min -20
_diffrn_reflns_limit_l_max 24
_diffrn_reflns_limit_l_min -26
_diffrn_reflns_number 19821
_diffrn_reflns_theta_full 20.00
_diffrn_reflns_theta_max 20.00
_diffrn_reflns_theta_min 1.19
_exptl_absorpt_coefficient_mu 4.446
_exptl_absorpt_correction_T_max 0.6648
_exptl_absorpt_correction_T_min 0.2396
_exptl_absorpt_correction_type empirical
_exptl_absorpt_process_details 'Bruker SADABS'
_exptl_crystal_colour yellow
_exptl_crystal_density_diffrn 1.457
_exptl_crystal_density_meas ?
_exptl_crystal_density_method 'not measured'
_exptl_crystal_description plate
_exptl_crystal_F_000 5792
_exptl_crystal_size_max 0.45
_exptl_crystal_size_mid 0.35
_exptl_crystal_size_min 0.10
_refine_diff_density_max 1.182
_refine_diff_density_min -0.640
_refine_diff_density_rms 0.142
_refine_ls_extinction_method none
_refine_ls_goodness_of_fit_ref 1.078
_refine_ls_hydrogen_treatment mixed
_refine_ls_matrix_type full
_refine_ls_number_parameters 245
_refine_ls_number_reflns 3053
_refine_ls_number_restraints 12
_refine_ls_restrained_S_all 1.081
_refine_ls_R_factor_all 0.1083
_refine_ls_R_factor_gt 0.0589
_refine_ls_shift/su_max 0.001
_refine_ls_shift/su_mean 0.000
_refine_ls_structure_factor_coef Fsqd
_refine_ls_weighting_details 'calc w=1/[\s^2^(Fo^2^)+(0.1062P)^2^+86.4948P] where P=(Fo^2^+2Fc^2^)/3'
_refine_ls_weighting_scheme calc
_refine_ls_wR_factor_gt 0.1561
_refine_ls_wR_factor_ref 0.1836
_reflns_number_gt 2021
_reflns_number_total 3053
_reflns_threshold_expression >2sigma(I)
_cod_data_source_file b210252h.txt
_cod_data_source_block ptcal1m
_cod_depositor_comments
;
The following automatic conversions were performed:

'_symmetry_cell_setting' value 'Tetragonal' changed to 'tetragonal'
according to
/usr/data/users/saulius/automatic-downloads/retrospective/RSC/lib/dictionaries/cif_core.dic
dictionary named 'cif_core.dic' version 2.4.2 from
2011-04-26.

'_exptl_absorpt_correction_type' value 'Empirical'
changed to 'empirical' according to
/usr/data/users/saulius/automatic-downloads/retrospective/RSC/lib/dictionaries/cif_core.dic
dictionary named 'cif_core.dic' version 2.4.2 from 2011-04-26.

Automatic conversion script
Id: cif_fix_values 2281 2013-09-26 08:29:07Z andrius 

The following automatic conversions were performed:

'_exptl_crystal_density_meas' value 'not measured' was changed to '?'
- the value is perceived as not measured.

Automatic conversion script
Id: cif_fix_values 3008 2015-01-20 13:52:24Z robertas 
;
_cod_original_sg_symbol_H-M I4(1)/a
_cod_database_code 7031145

loop_
_symmetry_equiv_pos_as_xyz
'x, y, z'
'-x+1/2, -y, z+1/2'
'-y+3/4, x+1/4, z+1/4'
'y+3/4, -x+3/4, z+3/4'
'x+1/2, y+1/2, z+1/2'
'-x+1, -y+1/2, z+1'
'-y+5/4, x+3/4, z+3/4'
'y+5/4, -x+5/4, z+5/4'
'-x, -y, -z'
'x-1/2, y, -z-1/2'
'y-3/4, -x-1/4, -z-1/4'
'-y-3/4, x-3/4, -z-3/4'
'-x+1/2, -y+1/2, -z+1/2'
'x, y+1/2, -z'
'y-1/4, -x+1/4, -z+1/4'
'-y-1/4, x-1/4, -z-1/4'

loop_
_atom_site_label
_atom_site_type_symbol
_atom_site_fract_x
_atom_site_fract_y
_atom_site_fract_z
_atom_site_U_iso_or_equiv
_atom_site_adp_type
_atom_site_occupancy
_atom_site_symmetry_multiplicity
_atom_site_calc_flag
_atom_site_refinement_flags
Pt1 Pt 0.24990(3) 0.65545(3) 0.11775(2) 0.0773(4) Uani 1 1 d .
S1 S 0.1689(3) 0.8152(3) -0.1251(2) 0.116(2) Uani 1 1 d .
P1 P 0.1991(3) 0.5664(3) 0.1321(2) 0.118(2) Uani 1 1 d D
P2 P 0.2929(3) 0.7512(2) 0.1089(2) 0.108(2) Uani 1 1 d D
O1 O 0.0882(7) 0.7117(7) -0.1653(5) 0.124(5) Uani 1 1 d .
C1 C 0.064(2) 0.722(2) -0.264(2) 0.37(3) Uiso 1 1 d D
H21A H 0.0552 0.7345 -0.2965 0.559 Uiso 1 1 calc R
H21B H 0.0533 0.7558 -0.2431 0.559 Uiso 1 1 calc R
H21C H 0.0392 0.6869 -0.2563 0.559 Uiso 1 1 calc R
C2 C 0.132(2) 0.707(2) -0.2590(15) 0.31(2) Uiso 1 1 d D
H20A H 0.1579 0.7415 -0.2672 0.371 Uiso 1 1 calc R
H20B H 0.1431 0.6712 -0.2780 0.371 Uiso 1 1 calc R
C3 C 0.1332(19) 0.6925(18) -0.2043(15) 0.239(17) Uiso 1 1 d D
H17A H 0.1351 0.6478 -0.2023 0.287 Uiso 1 1 calc R
H17B H 0.1731 0.7072 -0.1936 0.287 Uiso 1 1 calc R
C4 C 0.1122(9) 0.7006(12) -0.1206(7) 0.093(6) Uani 1 1 d .
C5 C 0.1004(9) 0.6449(10) -0.0975(8) 0.097(6) Uani 1 1 d .
C6 C 0.1443(9) 0.7448(11) -0.0979(7) 0.098(7) Uani 1 1 d .
C7 C 0.1244(8) 0.6355(8) -0.0510(6) 0.080(5) Uani 1 1 d .
H23A H 0.1167 0.5984 -0.0354 0.096 Uiso 1 1 calc R
C8 C 0.1678(8) 0.7328(10) -0.0534(7) 0.087(6) Uani 1 1 d .
H4A H 0.1917 0.7633 -0.0392 0.104 Uiso 1 1 calc R
C9 C 0.1590(8) 0.6800(9) -0.0286(7) 0.076(5) Uani 1 1 d .
C10 C 0.1861(8) 0.6682(8) 0.0172(8) 0.081(5) Uani 1 1 d .
C11 C 0.2081(8) 0.6638(8) 0.0562(7) 0.077(5) Uani 1 1 d .
C12 C 0.2999(9) 0.6472(8) 0.1802(8) 0.085(6) Uani 1 1 d .
C13 C 0.3288(10) 0.6440(9) 0.2147(8) 0.086(6) Uani 1 1 d .
C14 C 0.3648(9) 0.6458(11) 0.2554(7) 0.085(6) Uani 1 1 d .
C15 C 0.3905(12) 0.6987(15) 0.2725(10) 0.149(10) Uani 1 1 d .
H15A H 0.3849 0.7342 0.2544 0.179 Uiso 1 1 calc R
C16 C 0.3755(11) 0.5962(14) 0.2826(9) 0.129(8) Uani 1 1 d .
H13A H 0.3574 0.5590 0.2736 0.155 Uiso 1 1 calc R
C17 C 0.4139(14) 0.5966(18) 0.3253(9) 0.173(14) Uani 1 1 d .
H16A H 0.4237 0.5612 0.3424 0.208 Uiso 1 1 calc R
C18 C 0.4243(13) 0.7047(18) 0.3145(12) 0.184(14) Uani 1 1 d .
H18A H 0.4392 0.7422 0.3257 0.220 Uiso 1 1 calc R
C19 C 0.433(2) 0.651(2) 0.3369(18) 0.22(2) Uiso 1 1 d .
H14A H 0.4559 0.6528 0.3649 0.266 Uiso 1 1 calc R
C101 C 0.169(2) 0.557(2) 0.1917(19) 0.33(3) Uiso 1 1 d D
H29A H 0.1519 0.5157 0.1959 0.401 Uiso 1 1 calc R
H29B H 0.2011 0.5632 0.2154 0.401 Uiso 1 1 calc R
C102 C 0.118(2) 0.607(3) 0.1956(17) 0.44(4) Uiso 1 1 d D
H31A H 0.0996 0.6062 0.2268 0.667 Uiso 1 1 calc R
H31B H 0.0863 0.5997 0.1721 0.667 Uiso 1 1 calc R
H31C H 0.1355 0.6473 0.1901 0.667 Uiso 1 1 calc R
C103 C 0.243(6) 0.495(6) 0.122(2) 0.38(7) Uiso 0.50 1 d PD
H32A H 0.2185 0.4655 0.1045 0.457 Uiso 0.50 1 calc PR
H32B H 0.2806 0.5034 0.1051 0.457 Uiso 0.50 1 calc PR
C104 C 0.257(2) 0.4711(18) 0.173(2) 0.37(3) Uiso 1 1 d D
H28A H 0.2921 0.4445 0.1718 0.559 Uiso 1 1 calc R
H28B H 0.2217 0.4484 0.1845 0.559 Uiso 1 1 calc R
H28C H 0.2648 0.5053 0.1936 0.559 Uiso 1 1 calc R
C105 C 0.1557(19) 0.533(2) 0.0878(17) 0.29(2) Uiso 1 1 d D
H27A H 0.1280 0.5024 0.1014 0.354 Uiso 1 1 calc R
H27B H 0.1311 0.5640 0.0718 0.354 Uiso 1 1 calc R
C106 C 0.200(2) 0.501(2) 0.0513(13) 0.39(3) Uiso 1 1 d D
H30A H 0.1765 0.4796 0.0278 0.582 Uiso 1 1 calc R
H30B H 0.2266 0.4727 0.0678 0.582 Uiso 1 1 calc R
H30C H 0.2251 0.5322 0.0360 0.582 Uiso 1 1 calc R
C201 C 0.3162(18) 0.795(2) 0.1517(15) 0.30(2) Uiso 1 1 d D
H25A H 0.3516 0.7755 0.1666 0.362 Uiso 1 1 calc R
H25B H 0.3302 0.8337 0.1381 0.362 Uiso 1 1 calc R
C202 C 0.2693(16) 0.8094(16) 0.1901(9) 0.246(17) Uiso 1 1 d D
H26A H 0.2883 0.8341 0.2145 0.369 Uiso 1 1 calc R
H26B H 0.2546 0.7715 0.2038 0.369 Uiso 1 1 calc R
H26C H 0.2354 0.8316 0.1764 0.369 Uiso 1 1 calc R
C203 C 0.3777(17) 0.7513(17) 0.1001(13) 0.226(15) Uiso 1 1 d D
H1A H 0.3936 0.7931 0.1009 0.271 Uiso 1 1 calc R
H1B H 0.3978 0.7276 0.1250 0.271 Uiso 1 1 calc R
C204 C 0.3890(16) 0.7226(15) 0.0524(12) 0.217(14) Uiso 1 1 d D
H22A H 0.4324 0.7228 0.0457 0.325 Uiso 1 1 calc R
H22B H 0.3676 0.7458 0.0283 0.325 Uiso 1 1 calc R
H22C H 0.3741 0.6809 0.0525 0.325 Uiso 1 1 calc R
C205 C 0.2637(10) 0.7991(11) 0.0672(9) 0.136(8) Uiso 1 1 d D
H12A H 0.2883 0.8365 0.0666 0.163 Uiso 1 1 calc R
H12B H 0.2678 0.7795 0.0362 0.163 Uiso 1 1 calc R
C206 C 0.1966(11) 0.8168(13) 0.0744(10) 0.171(11) Uiso 1 1 d D
H2A H 0.1837 0.8435 0.0490 0.256 Uiso 1 1 calc R
H2B H 0.1922 0.8378 0.1043 0.256 Uiso 1 1 calc R
H2C H 0.1716 0.7802 0.0744 0.256 Uiso 1 1 calc R

loop_
_atom_site_aniso_label
_atom_site_aniso_U_11
_atom_site_aniso_U_22
_atom_site_aniso_U_33
_atom_site_aniso_U_23
_atom_site_aniso_U_13
_atom_site_aniso_U_12
Pt1 0.0949(6) 0.0785(6) 0.0584(6) 0.0065(4) -0.0126(4) -0.0033(4)
S1 0.096(4) 0.155(5) 0.098(4) 0.059(4) -0.023(3) -0.016(4)
P1 0.145(5) 0.116(5) 0.094(5) 0.017(4) -0.008(4) -0.041(4)
P2 0.135(5) 0.077(4) 0.112(5) 0.010(3) -0.043(4) -0.011(3)
O1 0.151(13) 0.129(12) 0.093(11) 0.019(9) -0.022(10) -0.004(10)
C4 0.090(14) 0.14(2) 0.045(13) 0.024(14) -0.034(11) 0.012(14)
C5 0.110(16) 0.105(16) 0.077(16) -0.010(13) -0.010(13) 0.025(13)
C6 0.088(14) 0.146(19) 0.061(14) 0.005(13) -0.047(12) 0.017(13)
C7 0.098(14) 0.076(13) 0.065(14) 0.005(10) -0.021(11) 0.020(11)
C8 0.076(13) 0.105(16) 0.079(15) -0.008(13) -0.012(11) -0.017(11)
C9 0.086(13) 0.082(14) 0.061(13) 0.010(12) -0.010(11) -0.015(11)
C10 0.074(13) 0.077(13) 0.092(17) 0.013(12) -0.016(12) 0.001(10)
C11 0.073(12) 0.084(13) 0.075(14) 0.004(11) -0.007(11) 0.015(10)
C12 0.098(16) 0.072(12) 0.087(16) -0.023(11) 0.018(13) 0.007(11)
C13 0.103(16) 0.095(15) 0.059(14) 0.017(11) -0.009(13) 0.006(11)
C14 0.087(14) 0.113(17) 0.054(14) 0.005(13) -0.019(11) 0.022(13)
C15 0.13(2) 0.21(3) 0.11(2) -0.02(2) -0.032(17) -0.03(2)
C16 0.13(2) 0.18(3) 0.079(18) -0.012(17) 0.010(15) 0.043(18)
C17 0.19(3) 0.25(4) 0.077(19) 0.03(2) -0.013(18) 0.10(3)
C18 0.15(2) 0.24(4) 0.17(3) -0.04(3) -0.03(2) -0.08(3)

loop_
_atom_type_symbol
_atom_type_description
_atom_type_scat_dispersion_real
_atom_type_scat_dispersion_imag
_atom_type_scat_source
C C 0.0033 0.0016 'International Tables Vol C Tables 4.2.6.8 and 6.1.1.4'
H H 0.0000 0.0000 'International Tables Vol C Tables 4.2.6.8 and 6.1.1.4'
O O 0.0106 0.0060 'International Tables Vol C Tables 4.2.6.8 and 6.1.1.4'
P P 0.1023 0.0942 'International Tables Vol C Tables 4.2.6.8 and 6.1.1.4'
S S 0.1246 0.1234 'International Tables Vol C Tables 4.2.6.8 and 6.1.1.4'
Pt Pt -1.7033 8.3905 'International Tables Vol C Tables 4.2.6.8 and 6.1.1.4'

loop_
_geom_angle_atom_site_label_1
_geom_angle_atom_site_label_2
_geom_angle_atom_site_label_3
_geom_angle
_geom_angle_site_symmetry_1
_geom_angle_site_symmetry_3
C11 Pt1 C12 175.9(7) . .
C11 Pt1 P1 90.6(5) . .
C12 Pt1 P1 91.8(5) . .
C11 Pt1 P2 90.5(5) . .
C12 Pt1 P2 87.5(5) . .
P1 Pt1 P2 173.2(3) . .
C5 S1 C6 108.8(9) 16_665 .
C105 P1 C103 80(3) . .
C105 P1 C101 115(2) . .
C103 P1 C101 103(2) . .
C105 P1 Pt1 119.9(17) . .
C103 P1 Pt1 116(4) . .
C101 P1 Pt1 116.1(16) . .
C205 P2 C201 106(2) . .
C205 P2 C203 106.2(14) . .
C201 P2 C203 77.7(16) . .
C205 P2 Pt1 118.7(9) . .
C201 P2 Pt1 125.5(18) . .
C203 P2 Pt1 114.8(12) . .
C4 O1 C3 111(2) . .
C1 C2 C3 99(4) . .
O1 C3 C2 129(3) . .
C6 C4 C5 119.5(18) . .
C6 C4 O1 120(2) . .
C5 C4 O1 120(2) . .
C4 C5 C7 119.0(19) . .
C4 C5 S1 124.0(18) . 11_565
C7 C5 S1 116.5(18) . 11_565
C4 C6 C8 119(2) . .
C4 C6 S1 124.0(16) . .
C8 C6 S1 116.1(18) . .
C9 C7 C5 121.3(18) . .
C9 C8 C6 125.1(18) . .
C8 C9 C7 115.9(17) . .
C8 C9 C10 123.6(18) . .
C7 C9 C10 120.5(17) . .
C11 C10 C9 174(2) . .
C10 C11 Pt1 175.8(17) . .
C13 C12 Pt1 178(2) . .
C12 C13 C14 175(2) . .
C16 C14 C15 114(2) . .
C16 C14 C13 123(2) . .
C15 C14 C13 123(2) . .
C14 C15 C18 126(3) . .
C14 C16 C17 124(3) . .
C19 C17 C16 113(4) . .
C19 C18 C15 113(4) . .
C17 C19 C18 129(5) . .
C102 C101 P1 104(3) . .
C104 C103 P1 104(6) . .
C106 C105 P1 109(3) . .
C202 C201 P2 116(3) . .
C204 C203 P2 106(3) . .
C206 C205 P2 115.0(19) . .

loop_
_geom_bond_atom_site_label_1
_geom_bond_atom_site_label_2
_geom_bond_distance
_geom_bond_site_symmetry_2
Pt1 C11 1.96(2) .
Pt1 C12 2.07(2) .
Pt1 P1 2.258(6) .
Pt1 P2 2.287(6) .
S1 C5 1.75(2) 16_665
S1 C6 1.79(2) .
P1 C105 1.72(5) .
P1 C103 1.83(12) .
P1 C101 1.81(5) .
P2 C205 1.69(2) .
P2 C201 1.61(4) .
P2 C203 1.85(4) .
O1 C4 1.38(2) .
O1 C3 1.52(4) .
C1 C2 1.52(2) .
C2 C3 1.566(19) .
C4 C6 1.34(3) .
C4 C5 1.39(3) .
C5 C7 1.42(2) .
C5 S1 1.75(2) 11_565
C6 C8 1.37(2) .
C7 C9 1.37(2) .
C8 C9 1.35(2) .
C9 C10 1.43(3) .
C10 C11 1.20(2) .
C12 C13 1.15(2) .
C13 C14 1.38(3) .
C14 C16 1.34(3) .
C14 C15 1.36(3) .
C15 C18 1.39(3) .
C16 C17 1.46(3) .
C17 C19 1.29(5) .
C18 C19 1.34(4) .
C101 C102 1.57(2) .
C103 C104 1.54(2) .
C105 C106 1.564(19) .
C201 C202 1.512(19) .
C203 C204 1.496(19) .
C205 C206 1.516(17) .
